data_2100760
loop_
_publ_author_name
'Kellersohn, T.'
'Lutz, H. D.'
'Vogt, T.'
'Delaplane, R. G.'
'Olovsson, I.'

_publ_section_title
;
 Structural instabilities of the trigonally coordinated water molecules
 in Ba(IO~3~)~2~.H~2~O and Pb(ClO~3~)~2~.H~2~O studied by X-ray and
 neutron diffraction at 25 and 295 K
;
_journal_issue 2
_journal_name_full 'Acta Crystallographica Section B'
_journal_page_first 166
_journal_page_last 172
_journal_paper_doi 10.1107/S0108768191013538
_journal_volume 48
_journal_year 1992
_chemical_formula_sum 'Cl2 H2 O7 Pb'
_chemical_formula_weight 392.11
_symmetry_cell_setting monoclinic
_symmetry_space_group_name_Hall '-I 2yab'
_symmetry_space_group_name_H-M 'I 1 2/c 1'
_cell_angle_alpha 90
_cell_angle_beta 93.450(10)
_cell_angle_gamma 90
_cell_formula_units_Z 4
_cell_length_a 8.7550(10)
_cell_length_b 7.6970(10)
_cell_length_c 9.1300(10)
_cell_volume 614.13(13)
_diffrn_radiation_probe neutron
_diffrn_radiation_type neutron
_diffrn_radiation_wavelength 1.215
_exptl_absorpt_coefficient_mu 0.0133
_exptl_crystal_density_diffrn 4.24
_exptl_crystal_F_000 246.79
_cod_data_source_file ab0254.cif
_cod_data_source_block ab0254e
_cod_original_cell_volume 614.10(10)
_cod_original_formula_sum 'Cl2 H2 O7 Pb1'
_cod_database_code 2100760

loop_
_atom_site_label
_atom_site_fract_x
_atom_site_fract_y
_atom_site_fract_z
Pb .0 .37176(9) .25
Cl .24396(6) .27149(6) .55319(6)
O(1) .08309(9) .33637(11) .55305(10)
O(2) .24496(9) .10460(11) .63549(9)
O(3) .26575(9) .22869(11) .39444(10)
O(4) .0 .05897(16) .25
H .0785(2) -.0105(2) .2097(2)
